data_4334982
loop_
_publ_author_name
'Li-Ming Li'
'Kai Cheng'
'Fei Wang'
'Jian Zhang'

_publ_section_title
;
 Ionothermal Synthesis of Chiral Metal Phosphite Open Frameworks with In
 Situ Generated Organic Templates
;
_journal_name_full 'Inorganic Chemistry'
_journal_page_first 5654
_journal_page_last 5656
_journal_paper_doi 10.1021/ic4007795
_journal_volume 52
_journal_year 2013
_chemical_formula_moiety 'C8 H21 Co2 N2 O9 P3'
_chemical_formula_sum 'C8 H18 Co2 N2 O8 P3'
_chemical_formula_weight 500.03
_chemical_name_systematic
; 
 ? 
;
_space_group_IT_number 152
_symmetry_cell_setting trigonal
_symmetry_space_group_name_Hall 'P 31 2"'
_symmetry_space_group_name_H-M 'P 31 2 1'
_atom_sites_solution_hydrogens geom
_atom_sites_solution_primary direct
_atom_sites_solution_secondary difmap
_audit_creation_method SHELXL-97
_cell_angle_alpha 90.00
_cell_angle_beta 90.00
_cell_angle_gamma 120.00
_cell_formula_units_Z 3
_cell_length_a 9.8556(5)
_cell_length_b 9.8556(5)
_cell_length_c 15.7233(3)
_cell_measurement_reflns_used 1545
_cell_measurement_temperature 273(2)
_cell_measurement_theta_max 29.0723
_cell_measurement_theta_min 2.3814
_cell_volume 1322.64(10)
_computing_cell_refinement 'Bruker XSCANS'
_computing_data_collection 'Bruker XSCANS'
_computing_data_reduction 'Bruker SHELXTL'
_computing_molecular_graphics 'Bruker SHELXTL'
_computing_publication_material 'Bruker SHELXTL'
_computing_structure_refinement 'SHELXL-97 (Sheldrick, 1997)'
_computing_structure_solution 'SHELXS-97 (Sheldrick, 1990)'
_diffrn_ambient_temperature 273(2)
_diffrn_detector_area_resol_mean none
_diffrn_measured_fraction_theta_full 1.000
_diffrn_measured_fraction_theta_max 1.000
_diffrn_measurement_device_type 'Xcalibur, Eos'
_diffrn_measurement_method '\w scans'
_diffrn_radiation_monochromator graphite
_diffrn_radiation_source 'fine-focus sealed tube'
_diffrn_radiation_type MoK\a
_diffrn_radiation_wavelength 0.71073
_diffrn_reflns_av_R_equivalents 0.0185
_diffrn_reflns_av_sigmaI/netI 0.0358
_diffrn_reflns_limit_h_max 10
_diffrn_reflns_limit_h_min -7
_diffrn_reflns_limit_k_max 4
_diffrn_reflns_limit_k_min -11
_diffrn_reflns_limit_l_max 18
_diffrn_reflns_limit_l_min -9
_diffrn_reflns_number 2579
_diffrn_reflns_theta_full 25.00
_diffrn_reflns_theta_max 25.00
_diffrn_reflns_theta_min 2.39
_diffrn_standards_decay_% none
_diffrn_standards_interval_count none
_diffrn_standards_interval_time none
_diffrn_standards_number none
_exptl_absorpt_coefficient_mu 2.189
_exptl_absorpt_correction_T_max 0.6686
_exptl_absorpt_correction_T_min 0.6686
_exptl_absorpt_correction_type multi-scan
_exptl_absorpt_process_details '(SADABS; Bruker, 2001)'
_exptl_crystal_colour blue
_exptl_crystal_density_diffrn 1.812
_exptl_crystal_description block
_exptl_crystal_F_000 729
_exptl_crystal_size_max 0.349
_exptl_crystal_size_mid 0.337
_exptl_crystal_size_min 0.234
_refine_diff_density_max 1.734
_refine_diff_density_min -0.701
_refine_diff_density_rms 0.169
_refine_ls_abs_structure_details 'Flack H D (1983), Acta Cryst. A39, 876-881'
_refine_ls_abs_structure_Flack 0.03(5)
_refine_ls_extinction_method none
_refine_ls_goodness_of_fit_ref 1.058
_refine_ls_hydrogen_treatment mixed
_refine_ls_matrix_type full
_refine_ls_number_parameters 114
_refine_ls_number_reflns 1553
_refine_ls_number_restraints 0
_refine_ls_restrained_S_all 1.058
_refine_ls_R_factor_all 0.0596
_refine_ls_R_factor_gt 0.0581
_refine_ls_shift/su_max 0.000
_refine_ls_shift/su_mean 0.000
_refine_ls_structure_factor_coef Fsqd
_refine_ls_weighting_details 'calc w=1/[\s^2^(Fo^2^)+(0.1593P)^2^+1.3065P] where P=(Fo^2^+2Fc^2^)/3'
_refine_ls_weighting_scheme calc
_refine_ls_wR_factor_gt 0.1880
_refine_ls_wR_factor_ref 0.1910
_reflns_number_gt 1513
_reflns_number_total 1553
_reflns_threshold_expression >2sigma(I)
_cod_data_source_file ic4007795_si_002_1.cif
_cod_data_source_block 1
_cod_original_sg_symbol_Hall 'P 31 2  '
_cod_database_code 4334982

loop_
_symmetry_equiv_pos_as_xyz
'x, y, z'
'-y, x-y, z+1/3'
'-x+y, -x, z+2/3'
'y, x, -z'
'x-y, -y, -z+2/3'
'-x, -x+y, -z+1/3'

loop_
_atom_site_label
_atom_site_type_symbol
_atom_site_fract_x
_atom_site_fract_y
_atom_site_fract_z
_atom_site_U_iso_or_equiv
_atom_site_adp_type
_atom_site_occupancy
_atom_site_symmetry_multiplicity
_atom_site_calc_flag
_atom_site_refinement_flags
Co1 Co 0.82766(11) 0.30556(11) 0.10657(6) 0.0206(4) Uani 1 1 d .
P2 P 0.6220(2) 0.1554(2) -0.05364(11) 0.0216(5) Uani 1 1 d .
P1 P 1.0338(6) 0.1493(6) 0.1358(3) 0.0439(13) Uani 0.50 1 d P
O3 O 0.6546(6) 0.2479(7) 0.0270(3) 0.0257(12) Uani 1 1 d .
O4 O 0.6247(8) 0.2498(8) -0.1303(4) 0.0391(15) Uani 1 1 d .
O2 O 0.8632(11) 0.1375(12) 0.1359(5) 0.020(2) Uani 0.50 1 d P
O5 O 0.4783(9) -0.0052(9) -0.0466(4) 0.0483(17) Uani 1 1 d .
O1 O 1.0000 -0.010(2) 0.1667 0.103(5) Uani 1 2 d S
C3 C 0.2072(11) -0.1207(10) 0.2755(5) 0.0307(18) Uani 1 1 d .
H1A H 0.1918 -0.2081 0.2403 0.037 Uiso 1 1 calc R
H1B H 0.1218 -0.1009 0.2648 0.037 Uiso 1 1 calc R
C4 C 0.2081(9) -0.1611(10) 0.3691(5) 0.0270(16) Uani 1 1 d .
H2A H 0.1084 -0.1881 0.3951 0.032 Uiso 1 1 calc R
H2B H 0.2239 -0.2503 0.3743 0.032 Uiso 1 1 calc R
C1 C 0.3733(12) 0.0463(12) 0.1591(6) 0.046(2) Uani 1 1 d .
H4A H 0.3669 -0.0438 0.1317 0.069 Uiso 1 1 calc R
H4B H 0.4721 0.1372 0.1459 0.069 Uiso 1 1 calc R
H4C H 0.2897 0.0615 0.1393 0.069 Uiso 1 1 calc R
C2 C 0.4897(12) -0.0041(13) 0.2859(6) 0.040(2) Uani 1 1 d .
H3A H 0.4717 -0.1057 0.2676 0.048 Uiso 1 1 calc R
H3B H 0.5893 0.0756 0.2629 0.048 Uiso 1 1 calc R
N1 N 0.3597(8) 0.0214(8) 0.2537(4) 0.0281(15) Uani 1 1 d .

loop_
_atom_site_aniso_label
_atom_site_aniso_U_11
_atom_site_aniso_U_22
_atom_site_aniso_U_33
_atom_site_aniso_U_23
_atom_site_aniso_U_13
_atom_site_aniso_U_12
Co1 0.0176(6) 0.0220(6) 0.0176(5) -0.0009(4) -0.0033(3) 0.0066(4)
P2 0.0307(11) 0.0168(10) 0.0153(9) -0.0014(7) -0.0024(7) 0.0103(8)
P1 0.048(3) 0.032(2) 0.063(3) -0.020(2) -0.024(2) 0.029(2)
O3 0.026(3) 0.026(3) 0.026(3) 0.000(2) 0.000(2) 0.013(2)
O4 0.039(3) 0.039(3) 0.039(3) 0.000(3) 0.000(3) 0.020(3)
O2 0.020(5) 0.020(5) 0.020(5) 0.000(4) 0.000(4) 0.010(4)
O5 0.048(4) 0.048(4) 0.048(4) 0.000(3) 0.000(3) 0.024(4)
O1 0.103(12) 0.103(9) 0.103(11) 0.000(5) 0.000(10) 0.052(6)
C3 0.031(4) 0.031(4) 0.031(4) 0.000(3) 0.000(3) 0.015(4)
C4 0.027(4) 0.027(4) 0.027(4) 0.000(3) 0.000(3) 0.014(3)
C1 0.046(5) 0.046(6) 0.046(5) 0.000(5) 0.000(5) 0.023(5)
C2 0.040(5) 0.040(5) 0.040(5) 0.000(4) 0.000(4) 0.020(4)
N1 0.028(4) 0.023(3) 0.029(3) 0.001(3) 0.003(3) 0.010(3)

loop_
_atom_type_symbol
_atom_type_description
_atom_type_scat_dispersion_real
_atom_type_scat_dispersion_imag
_atom_type_scat_source
C C 0.0033 0.0016 'International Tables Vol C Tables 4.2.6.8 and 6.1.1.4'
H H 0.0000 0.0000 'International Tables Vol C Tables 4.2.6.8 and 6.1.1.4'
N N 0.0061 0.0033 'International Tables Vol C Tables 4.2.6.8 and 6.1.1.4'
O O 0.0106 0.0060 'International Tables Vol C Tables 4.2.6.8 and 6.1.1.4'
P P 0.1023 0.0942 'International Tables Vol C Tables 4.2.6.8 and 6.1.1.4'
Co Co 0.3494 0.9721 'International Tables Vol C Tables 4.2.6.8 and 6.1.1.4'

loop_
_geom_angle_atom_site_label_1
_geom_angle_atom_site_label_2
_geom_angle_atom_site_label_3
_geom_angle
_geom_angle_site_symmetry_1
_geom_angle_site_symmetry_3
O2 Co1 O5 116.0(4) . 4_655
O2 Co1 O3 114.4(3) . .
O5 Co1 O3 100.4(3) 4_655 .
O2 Co1 O4 112.7(3) . 2_655
O5 Co1 O4 112.3(3) 4_655 2_655
O3 Co1 O4 99.3(2) . 2_655
O3 P2 O5 112.2(4) . .
O3 P2 O4 111.5(3) . .
O5 P2 O4 114.9(4) . .
P1 P1 O2 75.2(5) 6_765 6_765
P1 P1 O1 68.2(3) 6_765 .
O2 P1 O1 110.7(5) 6_765 .
P1 P1 O2 62.7(5) 6_765 .
O2 P1 O2 108.1(7) 6_765 .
O1 P1 O2 104.0(5) . .
P2 O3 Co1 127.5(3) . .
P2 O4 Co1 126.3(4) . 3_664
P1 O2 P1 42.1(5) 6_765 .
P1 O2 Co1 135.5(6) 6_765 .
P1 O2 Co1 124.6(6) . .
P2 O5 Co1 145.7(5) . 4_545
P1 O1 P1 43.7(7) 6_765 .
N1 C3 C4 109.4(7) . .
N1 C3 H1A 109.8 . .
C4 C3 H1A 109.8 . .
N1 C3 H1B 109.8 . .
C4 C3 H1B 109.8 . .
H1A C3 H1B 108.2 . .
N1 C4 C3 108.6(7) 5 .
N1 C4 H2A 110.0 5 .
C3 C4 H2A 110.0 . .
N1 C4 H2B 110.0 5 .
C3 C4 H2B 110.0 . .
H2A C4 H2B 108.4 . .
N1 C1 H4A 109.5 . .
N1 C1 H4B 109.5 . .
H4A C1 H4B 109.5 . .
N1 C1 H4C 109.5 . .
H4A C1 H4C 109.5 . .
H4B C1 H4C 109.5 . .
C2 C2 N1 109.2(4) 5 .
C2 C2 H3A 109.8 5 .
N1 C2 H3A 109.8 . .
C2 C2 H3B 109.8 5 .
N1 C2 H3B 109.8 . .
H3A C2 H3B 108.3 . .
C3 N1 C4 109.0(6) . 5
C3 N1 C1 110.3(7) . .
C4 N1 C1 110.2(7) 5 .
C3 N1 C2 107.8(7) . .
C4 N1 C2 109.2(7) 5 .
C1 N1 C2 110.2(7) . .

loop_
_geom_bond_atom_site_label_1
_geom_bond_atom_site_label_2
_geom_bond_distance
_geom_bond_site_symmetry_2
Co1 O2 1.913(10) .
Co1 O5 1.923(8) 4_655
Co1 O3 1.957(5) .
Co1 O4 1.968(6) 2_655
P2 O3 1.499(5) .
P2 O5 1.510(8) .
P2 O4 1.514(6) .
P1 P1 1.128(11) 6_765
P1 O2 1.495(10) 6_765
P1 O1 1.515(19) .
P1 O2 1.626(11) .
O4 Co1 1.968(6) 3_664
O2 P1 1.495(10) 6_765
O5 Co1 1.923(8) 4_545
O1 P1 1.515(19) 6_765
C3 N1 1.494(11) .
C3 C4 1.525(10) .
C3 H1A 0.9700 .
C3 H1B 0.9700 .
C4 N1 1.501(10) 5
C4 H2A 0.9700 .
C4 H2B 0.9700 .
C1 N1 1.502(11) .
C1 H4A 0.9600 .
C1 H4B 0.9600 .
C1 H4C 0.9600 .
C2 C2 1.492(17) 5
C2 N1 1.511(12) .
C2 H3A 0.9700 .
C2 H3B 0.9700 .
N1 C4 1.501(10) 5
